data_7203780
loop_
_publ_author_name
'Aragoni, M. Carla'
'Arca, Massimiliano'
'Champness, Neil R.'
'De Pasquale, Monica'
'Devillanova, Francesco A.'
'Isaia, Francesco'
'Lippolis, Vito'
'Oxtoby, Neil S.'
'Wilson, Claire'

_publ_section_title
;
 Synthesis and structural characterisation of coordination polymers
 designed using discrete phosphonodithioato NiII complexes and
 dipyridyl donor ligands
;
_journal_issue 60
_journal_name_full CrystEngComm
_journal_page_first 363
_journal_paper_doi 10.1039/b503597j
_journal_volume 7
_journal_year 2005
_chemical_formula_sum 'C28 H28 N6 Ni O4 P2 S4'
_chemical_formula_weight 761.45
_chemical_name_systematic
;
?
;
_space_group_IT_number 2
_symmetry_cell_setting triclinic
_symmetry_space_group_name_Hall '-P 1'
_symmetry_space_group_name_H-M 'P -1'
_atom_sites_solution_hydrogens geom
_atom_sites_solution_primary direct
_atom_sites_solution_secondary difmap
_audit_creation_method SHELXL-97
_cell_angle_alpha 70.913(2)
_cell_angle_beta 81.101(2)
_cell_angle_gamma 80.143(2)
_cell_formula_units_Z 1
_cell_length_a 7.4357(10)
_cell_length_b 9.7115(13)
_cell_length_c 12.026(2)
_cell_measurement_reflns_used 3547
_cell_measurement_temperature 150(2)
_cell_measurement_theta_max 27.45
_cell_measurement_theta_min 2.25
_cell_volume 804.0(2)
_computing_cell_refinement 'Bruker SAINT version 6.36a (Bruker, 2000)'
_computing_data_collection 'Bruker SMART version 5.625 (Bruker, 2001)'
_computing_data_reduction 'Bruker SAINT; Bruker SHELXTL (Bruker, 2001)'
_computing_publication_material 'enCIFer (CCDC, 2003); PLATON (Spek, 2003)'
_computing_structure_refinement 'SHELXL-97 (Sheldrick, 1997)'
_computing_structure_solution 'SHELXS-97 (Sheldrick, 1990)'
_diffrn_ambient_temperature 150(2)
_diffrn_measured_fraction_theta_full 0.978
_diffrn_measured_fraction_theta_max 0.978
_diffrn_measurement_device_type 'Bruker SMART APEX CCD area detector'
_diffrn_measurement_method omega
_diffrn_radiation_monochromator graphite
_diffrn_radiation_source 'normal-focus sealed tube'
_diffrn_radiation_type MoK\a
_diffrn_radiation_wavelength 0.71073
_diffrn_reflns_av_R_equivalents 0.018
_diffrn_reflns_av_sigmaI/netI 0.0293
_diffrn_reflns_limit_h_max 9
_diffrn_reflns_limit_h_min -9
_diffrn_reflns_limit_k_max 12
_diffrn_reflns_limit_k_min -11
_diffrn_reflns_limit_l_max 15
_diffrn_reflns_limit_l_min -15
_diffrn_reflns_number 7284
_diffrn_reflns_theta_full 27.49
_diffrn_reflns_theta_max 27.49
_diffrn_reflns_theta_min 2.40
_diffrn_standards_decay_% 0
_diffrn_standards_number 0
_exptl_absorpt_coefficient_mu 1.008
_exptl_absorpt_correction_T_max 1.000
_exptl_absorpt_correction_T_min 0.879
_exptl_absorpt_correction_type multi-scan
_exptl_absorpt_process_details 'Bruker SADABS v2.03'
_exptl_crystal_colour orange
_exptl_crystal_density_diffrn 1.573
_exptl_crystal_density_method 'not measured'
_exptl_crystal_description lath
_exptl_crystal_F_000 392
_exptl_crystal_size_max 0.83
_exptl_crystal_size_mid 0.21
_exptl_crystal_size_min 0.03
_refine_diff_density_max 0.540
_refine_diff_density_min -0.303
_refine_diff_density_rms 0.067
_refine_ls_extinction_method none
_refine_ls_goodness_of_fit_ref 0.986
_refine_ls_hydrogen_treatment 'riding model'
_refine_ls_matrix_type full
_refine_ls_number_parameters 208
_refine_ls_number_reflns 3621
_refine_ls_number_restraints 2
_refine_ls_restrained_S_all 0.990
_refine_ls_R_factor_all 0.0329
_refine_ls_R_factor_gt 0.0293
_refine_ls_shift/su_max 0.001
_refine_ls_shift/su_mean 0.000
_refine_ls_structure_factor_coef Fsqd
_refine_ls_weighting_details 'calc w=1/[\s^2^(Fo^2^)+(0.0342P)^2^+0.6570P] where P=(Fo^2^+2Fc^2^)/3'
_refine_ls_weighting_scheme calc
_refine_ls_wR_factor_gt 0.0719
_refine_ls_wR_factor_ref 0.0743
_reflns_number_gt 3276
_reflns_number_total 3621
_reflns_threshold_expression >2sigma(I)
_cod_data_source_file b503597j.txt
_cod_data_source_block dztzni
_cod_depositor_comments
;
The following automatic conversions were performed:
'_symmetry_cell_setting' value 'Triclinic' changed to 'triclinic'
according to '/home/saulius/struct/CIF-dictionaries/cif_core.dic'
dictionary named 'cif_core.dic' version 2.4.1 from 2010-06-29.

Automatic conversion script
Id: cif_fix_enum 1527 2010-12-29 10:47:43Z saulius 

The following automatic conversions were performed:

'_atom_sites_solution_hydrogens' value 'geometrically placed' was
changed to 'geom'.

Automatic conversion script
Id: cif_fix_values 6452 2018-10-05 10:23:21Z andrius 
;
_cod_original_sg_symbol_H-M P-1
_cod_database_code 7203780

loop_
_symmetry_equiv_pos_as_xyz
'x, y, z'
'-x, -y, -z'

loop_
_atom_site_label
_atom_site_type_symbol
_atom_site_fract_x
_atom_site_fract_y
_atom_site_fract_z
_atom_site_U_iso_or_equiv
_atom_site_adp_type
_atom_site_occupancy
_atom_site_symmetry_multiplicity
_atom_site_calc_flag
_atom_site_refinement_flags
_atom_site_disorder_assembly
_atom_site_disorder_group
Ni1 Ni 1.5000 0.0000 0.5000 0.01535(9) Uani 1 2 d S . .
P1 P 1.59296(6) -0.30331(5) 0.66101(4) 0.01969(11) Uani 1 1 d D . .
O1A O 1.5496(5) -0.4636(3) 0.6782(3) 0.0237(8) Uani 0.50 1 d PD A 1
C8A C 1.7089(6) -0.5730(5) 0.6804(4) 0.0344(9) Uiso 0.50 1 d PD A 1
H8A1 H 1.6692 -0.6682 0.6914 0.052 Uiso 0.50 1 calc PR A 1
H8A2 H 1.7779 -0.5809 0.7458 0.052 Uiso 0.50 1 calc PR A 1
H8A3 H 1.7873 -0.5441 0.6054 0.052 Uiso 0.50 1 calc PR A 1
O1B O 1.6055(5) -0.4789(4) 0.6769(4) 0.0204(10) Uiso 0.50 1 d PD A 2
C8B C 1.5552(7) -0.5244(5) 0.5833(4) 0.0403(10) Uiso 0.50 1 d PD A 2
H8B1 H 1.5472 -0.6302 0.6121 0.060 Uiso 0.50 1 calc PR A 2
H8B2 H 1.6485 -0.5029 0.5151 0.060 Uiso 0.50 1 calc PR A 2
H8B3 H 1.4360 -0.4708 0.5597 0.060 Uiso 0.50 1 calc PR A 2
S1 S 1.74875(6) -0.21372(5) 0.51252(4) 0.02015(11) Uani 1 1 d . A .
S2 S 1.34147(6) -0.19284(5) 0.66061(4) 0.02293(11) Uani 1 1 d . A .
C1 C 1.6949(2) -0.31625(19) 0.79158(15) 0.0191(3) Uani 1 1 d . A .
C2 C 1.5865(3) -0.3364(2) 0.89967(16) 0.0246(4) Uani 1 1 d . . .
H2A H 1.4599 -0.3442 0.9037 0.030 Uiso 1 1 calc R A .
C3 C 1.6598(3) -0.3454(2) 1.00185(16) 0.0244(4) Uani 1 1 d . A .
H3A H 1.5844 -0.3604 1.0751 0.029 Uiso 1 1 calc R . .
C4 C 1.8450(3) -0.3322(2) 0.99553(16) 0.0216(4) Uani 1 1 d . . .
C5 C 1.9551(2) -0.3133(2) 0.88823(16) 0.0221(4) Uani 1 1 d . A .
H5A H 2.0818 -0.3059 0.8843 0.027 Uiso 1 1 calc R . .
C6 C 1.8809(2) -0.30533(19) 0.78724(16) 0.0202(4) Uani 1 1 d . . .
H6A H 1.9571 -0.2923 0.7144 0.024 Uiso 1 1 calc R A .
O2 O 1.93027(19) -0.33319(15) 1.08840(12) 0.0273(3) Uani 1 1 d . A .
C7 C 1.8260(3) -0.3649(3) 1.20251(17) 0.0339(5) Uani 1 1 d . . .
H7A H 1.9018 -0.3624 1.2614 0.051 Uiso 1 1 calc R A .
H7B H 1.7875 -0.4628 1.2241 0.051 Uiso 1 1 calc R . .
H7C H 1.7173 -0.2913 1.2000 0.051 Uiso 1 1 calc R . .
N1' N 1.38055(19) -0.05379(16) 0.37561(12) 0.0164(3) Uani 1 1 d . . .
C2' C 1.4699(2) -0.04861(19) 0.26882(15) 0.0188(3) Uani 1 1 d . . .
H2'A H 1.5987 -0.0461 0.2576 0.023 Uiso 1 1 calc R . .
C3' C 1.3838(2) -0.0467(2) 0.17435(15) 0.0192(3) Uani 1 1 d . . .
H3'A H 1.4525 -0.0443 0.1004 0.023 Uiso 1 1 calc R . .
C4' C 1.1943(2) -0.04834(19) 0.18953(15) 0.0170(3) Uani 1 1 d . . .
C5' C 1.1028(2) -0.06324(19) 0.30197(15) 0.0186(3) Uani 1 1 d . . .
H5'A H 0.9752 -0.0713 0.3167 0.022 Uiso 1 1 calc R . .
C6' C 1.2000(2) -0.06619(19) 0.39178(15) 0.0174(3) Uani 1 1 d . . .
H6'A H 1.1366 -0.0775 0.4685 0.021 Uiso 1 1 calc R . .
C7' C 1.0910(2) -0.02556(19) 0.08835(15) 0.0179(3) Uani 1 1 d . . .
N8' N 0.9072(2) -0.01387(18) 0.10905(13) 0.0214(3) Uani 1 1 d . . .
N9' N 0.8132(2) 0.01307(19) 0.01791(13) 0.0225(3) Uani 1 1 d . . .

loop_
_atom_site_aniso_label
_atom_site_aniso_U_11
_atom_site_aniso_U_22
_atom_site_aniso_U_33
_atom_site_aniso_U_23
_atom_site_aniso_U_13
_atom_site_aniso_U_12
Ni1 0.01423(15) 0.02079(17) 0.01147(15) -0.00343(12) -0.00293(11) -0.00510(11)
P1 0.0222(2) 0.0203(2) 0.0164(2) -0.00183(17) -0.00423(17) -0.00805(17)
O1A 0.0147(18) 0.0217(16) 0.0349(18) -0.0076(12) -0.0046(15) -0.0037(13)
S1 0.0191(2) 0.0238(2) 0.0164(2) -0.00463(17) -0.00152(16) -0.00322(16)
S2 0.0171(2) 0.0315(3) 0.0171(2) 0.00018(18) -0.00375(16) -0.00859(17)
C1 0.0212(8) 0.0174(8) 0.0176(8) -0.0016(7) -0.0052(7) -0.0041(6)
C2 0.0203(9) 0.0308(10) 0.0209(9) -0.0029(8) -0.0039(7) -0.0069(7)
C3 0.0251(9) 0.0281(10) 0.0170(8) -0.0023(7) -0.0013(7) -0.0054(7)
C4 0.0273(9) 0.0177(8) 0.0192(8) -0.0025(7) -0.0085(7) -0.0025(7)
C5 0.0194(9) 0.0233(9) 0.0222(9) -0.0032(7) -0.0054(7) -0.0037(7)
C6 0.0200(8) 0.0194(9) 0.0190(8) -0.0026(7) -0.0027(7) -0.0032(6)
O2 0.0308(7) 0.0327(8) 0.0196(6) -0.0061(6) -0.0081(6) -0.0066(6)
C7 0.0417(12) 0.0407(12) 0.0200(9) -0.0081(9) -0.0063(9) -0.0071(9)
N1' 0.0147(7) 0.0196(7) 0.0149(7) -0.0045(6) -0.0026(5) -0.0035(5)
C2' 0.0146(8) 0.0242(9) 0.0175(8) -0.0060(7) -0.0015(6) -0.0034(6)
C3' 0.0176(8) 0.0259(9) 0.0145(8) -0.0068(7) -0.0011(6) -0.0035(6)
C4' 0.0187(8) 0.0194(8) 0.0149(8) -0.0058(7) -0.0041(6) -0.0046(6)
C5' 0.0149(8) 0.0243(9) 0.0169(8) -0.0054(7) -0.0017(6) -0.0055(6)
C6' 0.0174(8) 0.0204(8) 0.0144(8) -0.0043(7) -0.0018(6) -0.0044(6)
C7' 0.0182(8) 0.0220(9) 0.0157(8) -0.0068(7) -0.0026(6) -0.0057(6)
N8' 0.0182(7) 0.0331(9) 0.0158(7) -0.0094(6) -0.0035(6) -0.0062(6)
N9' 0.0184(7) 0.0365(9) 0.0154(7) -0.0096(6) -0.0029(6) -0.0064(6)

loop_
_atom_type_symbol
_atom_type_description
_atom_type_scat_dispersion_real
_atom_type_scat_dispersion_imag
_atom_type_scat_source
C C 0.0033 0.0016 'International Tables Vol C Tables 4.2.6.8 and 6.1.1.4'
H H 0.0000 0.0000 'International Tables Vol C Tables 4.2.6.8 and 6.1.1.4'
N N 0.0061 0.0033 'International Tables Vol C Tables 4.2.6.8 and 6.1.1.4'
O O 0.0106 0.0060 'International Tables Vol C Tables 4.2.6.8 and 6.1.1.4'
P P 0.1023 0.0942 'International Tables Vol C Tables 4.2.6.8 and 6.1.1.4'
S S 0.1246 0.1234 'International Tables Vol C Tables 4.2.6.8 and 6.1.1.4'
Ni Ni 0.3393 1.1124 'International Tables Vol C Tables 4.2.6.8 and 6.1.1.4'

loop_
_geom_angle_atom_site_label_1
_geom_angle_atom_site_label_2
_geom_angle_atom_site_label_3
_geom_angle
_geom_angle_site_symmetry_1
_geom_angle_site_symmetry_3
_geom_angle_publ_flag
N1' Ni1 N1' 180.0 . 2_856 ?
N1' Ni1 S2 88.70(4) . . ?
N1' Ni1 S2 91.30(4) 2_856 . ?
N1' Ni1 S2 91.30(4) . 2_856 ?
N1' Ni1 S2 88.70(4) 2_856 2_856 ?
S2 Ni1 S2 180.0 . 2_856 ?
N1' Ni1 S1 91.01(4) . . ?
N1' Ni1 S1 88.99(4) 2_856 . ?
S2 Ni1 S1 81.390(17) . . ?
S2 Ni1 S1 98.610(17) 2_856 . ?
N1' Ni1 S1 88.99(4) . 2_856 ?
N1' Ni1 S1 91.01(4) 2_856 2_856 ?
S2 Ni1 S1 98.610(17) . 2_856 ?
S2 Ni1 S1 81.390(17) 2_856 2_856 ?
S1 Ni1 S1 180.0 . 2_856 ?
O1A P1 C1 105.82(15) . . ?
O1B P1 C1 99.24(15) . . ?
O1A P1 S2 101.23(14) . . ?
O1B P1 S2 115.92(13) . . ?
C1 P1 S2 110.92(6) . . ?
O1A P1 S1 115.50(14) . . ?
O1B P1 S1 107.49(14) . . ?
C1 P1 S1 112.11(6) . . ?
S2 P1 S1 110.69(3) . . ?
C8A O1A P1 115.1(3) . . ?
C8B O1B P1 119.6(3) . . ?
P1 S1 Ni1 81.94(2) . . ?
P1 S2 Ni1 82.05(2) . . ?
C2 C1 C6 118.57(16) . . ?
C2 C1 P1 119.79(14) . . ?
C6 C1 P1 121.63(14) . . ?
C3 C2 C1 121.42(17) . . ?
C2 C3 C4 119.22(17) . . ?
O2 C4 C5 115.56(16) . . ?
O2 C4 C3 124.52(17) . . ?
C5 C4 C3 119.91(17) . . ?
C6 C5 C4 120.34(17) . . ?
C5 C6 C1 120.52(17) . . ?
C4 O2 C7 117.26(15) . . ?
C2' N1' C6' 117.43(14) . . ?
C2' N1' Ni1 121.24(11) . . ?
C6' N1' Ni1 120.07(11) . . ?
N1' C2' C3' 123.26(16) . . ?
C2' C3' C4' 118.79(16) . . ?
C5' C4' C3' 118.14(15) . . ?
C5' C4' C7' 120.45(15) . . ?
C3' C4' C7' 121.30(15) . . ?
C6' C5' C4' 119.09(15) . . ?
N1' C6' C5' 122.98(15) . . ?
N9' C7' N8' 124.96(16) 2_755 . ?
N9' C7' C4' 117.78(15) 2_755 . ?
N8' C7' C4' 117.22(15) . . ?
N9' N8' C7' 117.63(15) . . ?
N8' N9' C7' 117.41(15) . 2_755 ?

loop_
_geom_bond_atom_site_label_1
_geom_bond_atom_site_label_2
_geom_bond_distance
_geom_bond_site_symmetry_2
_geom_bond_publ_flag
Ni1 N1' 2.0929(14) . ?
Ni1 N1' 2.0929(14) 2_856 ?
Ni1 S2 2.5126(5) . ?
Ni1 S2 2.5126(5) 2_856 ?
Ni1 S1 2.5138(5) . ?
Ni1 S1 2.5138(5) 2_856 ?
P1 O1A 1.585(3) . ?
P1 O1B 1.641(4) . ?
P1 C1 1.8061(18) . ?
P1 S2 1.9900(7) . ?
P1 S1 1.9941(7) . ?
O1A C8A 1.446(5) . ?
O1B C8B 1.454(5) . ?
C1 C2 1.393(3) . ?
C1 C6 1.397(2) . ?
C2 C3 1.391(3) . ?
C3 C4 1.393(3) . ?
C4 O2 1.364(2) . ?
C4 C5 1.393(3) . ?
C5 C6 1.384(2) . ?
O2 C7 1.434(2) . ?
N1' C2' 1.341(2) . ?
N1' C6' 1.347(2) . ?
C2' C3' 1.381(2) . ?
C3' C4' 1.395(2) . ?
C4' C5' 1.390(2) . ?
C4' C7' 1.474(2) . ?
C5' C6' 1.380(2) . ?
C7' N9' 1.342(2) 2_755 ?
C7' N8' 1.343(2) . ?
N8' N9' 1.321(2) . ?
N9' C7' 1.342(2) 2_755 ?
